data_2300212
loop_
_publ_author_name
'Stone, Kevin H.'
'Lapidus, Saul H.'
'Stephens, Peter W.'

_publ_section_title
;
 Implementation and use of robust refinement in powder diffraction in
 the presence of impurities
;
_journal_coeditor_code DB5058
_journal_issue 3
_journal_name_full 'Journal of Applied Crystallography'
_journal_page_first 385
_journal_page_last 391
_journal_paper_doi 10.1107/S0021889809008450
_journal_volume 42
_journal_year 2009
_chemical_formula_moiety 'C13 H18 O2'
_chemical_formula_structural 'C13 H18 O2'
_chemical_formula_sum 'C13 H18 O2'
_chemical_formula_weight 206.27
_chemical_name_common ibuprofen
_space_group_crystal_system monoclinic
_space_group_IT_number 14
_space_group_name_Hall '-P 2ybc'
_space_group_name_H-M_alt 'P 1 21/c 1'
_cell_angle_alpha 90
_cell_angle_beta 99.427(2)
_cell_angle_gamma 90
_cell_formula_units_Z 4
_cell_length_a 14.6696(7)
_cell_length_b 7.8890(3)
_cell_length_c 10.7287(3)
_cell_volume 1224.85(8)
_diffrn_radiation_monochromator 'double Si(111)'
_diffrn_radiation_wavelength 0.698291
_cod_data_source_file db5058.cif
_cod_data_source_block Ib_pure_Rietveld
_cod_depositor_comments
;
 Updating space group information.

 Antanas Vaitkus,
 2018-06-07

The following automatic conversions were performed:
'_space_group_crystal_system' value 'Monoclinic' changed to 'monoclinic'
according to '/home/saulius/struct/CIF-dictionaries/cif_core.dic'
dictionary named 'cif_core.dic' version 2.4.1 from 2010-06-29.

Automatic conversion script
Id: cif_fix_enum 1527 2010-12-29 10:47:43Z saulius 
;
_cod_database_code 2300212

loop_
_space_group_symop_id
_space_group_symop_operation_xyz
1 x,y,z
2 -x,y+1/2,-z+1/2
3 -x,-y,-z
4 x,-y+1/2,z+1/2

loop_
_atom_site_type_symbol
_atom_site_label
_atom_site_fract_x
_atom_site_fract_y
_atom_site_fract_z
_atom_site_occupancy
C C1a 0.6994231 -0.3685219 1.074608 1
C C2a 0.6541573 -0.5084846 1.011932 1
C C3a 0.6949942 -0.5970227 0.9220442 1
C C4a 0.7810969 -0.5455981 0.8948318 1
C C5a 0.8263627 -0.4056354 0.9575076 1
C C6a 0.7855258 -0.3170973 1.047396 1
C C7a 0.6540815 -0.2702173 1.174412 1
C C8a 0.5999609 -0.3916255 1.250368 1
C C9a 0.5754186 -0.1529258 1.108221 1
C C10a 0.8264385 -0.6439027 0.7950281 1
C C11a 0.9053801 -0.7638798 0.8566958 1
C C12a 0.958402 -0.8080802 0.7465657 1
C C13a 0.8600376 -0.909641 0.9228825 1
O O1a 0.6166792 -0.01285409 1.096878 1
O O2a 0.5014956 -0.1924673 1.060567 1
H H1a 0.5779654 0.04836694 1.025484 1
H H7a 0.7024256 -0.2036203 1.230376 1
H H8a 0.5369907 -0.3442738 1.252418 1
H H8b 0.5989497 -0.5081283 1.213439 1
H H8c 0.6366881 -0.4113687 1.336199 1
H H2a 0.5927497 -0.5451601 1.03134 1
H H3a 0.6627111 -0.6968427 0.8773444 1
H H5a 0.8877703 -0.3689599 0.9381 1
H H6a 0.8178089 -0.2172773 1.092096 1
H H10a 0.7776818 -0.7064536 0.7367064 1
H H10b 0.8628766 -0.5634194 0.7505612 1
H H11a 0.9527736 -0.6969118 0.9139588 1
H H12a 0.9974314 -0.7093824 0.7298279 1
H H12b 0.9944274 -0.9149245 0.767043 1
H H12c 0.9133832 -0.8442839 0.6709733 1
H H13a 0.9092095 -0.9871279 0.9661763 1
H H13b 0.8202589 -0.8603465 0.9810182 1
H H13c 0.8128117 -0.9684055 0.8597447 1

loop_
_atom_type_symbol
_atom_type_description
_atom_type_scat_dispersion_real
_atom_type_scat_dispersion_imag
_atom_type_scat_source
? ? ? ? ?
